data_9010618
loop_
_publ_author_name
'Clissold, M. E.'
'Leverett, P.'
'Williams, P. A.'
'Hibbs, D. E.'
'Nickel, E. H.'

_publ_section_title
;
 The structure of gillardite, the Ni-analogue of herbertsmithite, from
 Widgiemooltha, Western Australia
;
_journal_name_full 'The Canadian Mineralogist'
_journal_page_first 317
_journal_page_last 320
_journal_paper_doi 10.2113/gscanmin.45.2.317
_journal_volume 45
_journal_year 2007
_chemical_compound_source '132N deposit, Widgiemooltha, Australia'
_chemical_formula_sum 'Cl2 Co0.012 Cu3.081 Fe0.004 H6 Ni0.903 O6'
_chemical_name_mineral Gillardite
_space_group_IT_number 166
_symmetry_space_group_name_Hall '-R 3 2"'
_symmetry_space_group_name_H-M 'R -3 m :H'
_cell_angle_alpha 90
_cell_angle_beta 90
_cell_angle_gamma 120
_cell_length_a 6.8364
_cell_length_b 6.8364
_cell_length_c 13.8459
_cell_formula_units_Z 3
_cell_volume 560.411
_database_code_amcsd 0006139
_exptl_crystal_density_diffrn 3.757
_cod_original_sg_symbol_H-M 'R -3 m'
_cod_original_formula_sum 'Cu3.081 Ni.903 Co.012 Fe.004 Cl2 O6 H6'
_cod_database_code 9010618

loop_
_space_group_symop_operation_xyz
x,y,z
2/3+x,1/3+y,1/3+z
1/3+x,2/3+y,2/3+z
x,x-y,z
2/3+x,1/3+x-y,1/3+z
1/3+x,2/3+x-y,2/3+z
y,x,-z
2/3+y,1/3+x,1/3-z
1/3+y,2/3+x,2/3-z
-x+y,y,z
2/3-x+y,1/3+y,1/3+z
1/3-x+y,2/3+y,2/3+z
-x,-x+y,-z
2/3-x,1/3-x+y,1/3-z
1/3-x,2/3-x+y,2/3-z
-y,-x,z
2/3-y,1/3-x,1/3+z
1/3-y,2/3-x,2/3+z
x-y,-y,-z
2/3+x-y,1/3-y,1/3-z
1/3+x-y,2/3-y,2/3-z
y,-x+y,-z
2/3+y,1/3-x+y,1/3-z
1/3+y,2/3-x+y,2/3-z
-x+y,-x,z
2/3-x+y,1/3-x,1/3+z
1/3-x+y,2/3-x,2/3+z
-x,-y,-z
2/3-x,1/3-y,1/3-z
1/3-x,2/3-y,2/3-z
-y,x-y,z
2/3-y,1/3+x-y,1/3+z
1/3-y,2/3+x-y,2/3+z
x-y,x,-z
2/3+x-y,1/3+x,1/3-z
1/3+x-y,2/3+x,2/3-z

loop_
_atom_site_aniso_label
_atom_site_aniso_U_11
_atom_site_aniso_U_22
_atom_site_aniso_U_33
_atom_site_aniso_U_12
_atom_site_aniso_U_13
_atom_site_aniso_U_23
Cu2 0.00530 0.00490 0.00580 0.00245 0.00055 0.00110
Ni1 0.00490 0.00490 0.00310 0.00245 0.00000 0.00000
Cu1 0.00490 0.00490 0.00310 0.00245 0.00000 0.00000
Co1 0.00490 0.00490 0.00310 0.00245 0.00000 0.00000
Fe1 0.00490 0.00490 0.00310 0.00245 0.00000 0.00000
Cl 0.00800 0.00800 0.00590 0.00400 0.00000 0.00000
O 0.00670 0.00670 0.00870 0.00340 0.00110 -0.00110

loop_
_atom_site_label
_atom_site_fract_x
_atom_site_fract_y
_atom_site_fract_z
_atom_site_occupancy
_atom_site_U_iso_or_equiv
Cu2 0.50000 0.00000 0.00000 1.00000 0.00540
Ni1 0.00000 0.00000 0.50000 0.90300 0.00430
Cu1 0.00000 0.00000 0.50000 0.08100 0.00430
Co1 0.00000 0.00000 0.50000 0.01200 0.00430
Fe1 0.00000 0.00000 0.50000 0.00400 0.00430
Cl 0.00000 0.00000 0.19330 1.00000 0.00730
O 0.20700 -0.20700 0.06240 1.00000 0.00730
H 0.14400 -0.14400 0.08580 1.00000 0.02200

loop_
_cod_related_entry_id
_cod_related_entry_database
_cod_related_entry_code
1 AMCSD 0006139
